data_7037622
loop_
_publ_author_name
'Wang, Yongli'
'Guo, Wenzhen'
'Liu, Dongling'
'Yang, Ying'
'Zheng, Wenjun'

_publ_section_title
;
 1,2,4-Diazaphospholide complexes of yttrium(iii), dysprosium(iii),
 erbium(iii), and europium(ii,iii): synthesis, X-ray structural
 characterization, and EPR analysis.
;
_journal_issue 3
_journal_name_full 'Dalton transactions (Cambridge, England : 2003)'
_journal_page_first 899
_journal_page_last 903
_journal_paper_doi 10.1039/c5dt04285b
_journal_volume 45
_journal_year 2016
_chemical_formula_moiety 'C38 H70 Dy N6 O2 P3'
_chemical_formula_sum 'C38 H70 Dy N6 O2 P3'
_chemical_formula_weight 898.41
_chemical_name_systematic
;
 ? 
;
_space_group_crystal_system monoclinic
_space_group_IT_number 15
_space_group_name_Hall '-C 2yc'
_space_group_name_H-M_alt 'C 1 2/c 1'
_symmetry_space_group_name_Hall '-C 2yc'
_symmetry_space_group_name_H-M 'C 1 2/c 1'
_atom_sites_solution_hydrogens mixed
_audit_creation_method SHELXL-2013
_audit_update_record
;
2015-12-02 deposited with the CCDC.
2015-12-04 downloaded from the CCDC.
;
_cell_angle_alpha 90
_cell_angle_beta 102.531(3)
_cell_angle_gamma 90
_cell_formula_units_Z 4
_cell_length_a 18.5609(6)
_cell_length_b 12.7972(4)
_cell_length_c 20.0361(6)
_cell_measurement_reflns_used 3625
_cell_measurement_temperature 293(2)
_cell_measurement_theta_max 28.208
_cell_measurement_theta_min 3.662
_cell_volume 4645.8(3)
_computing_cell_refinement 'Bruker FRAMBO'
_computing_data_collection 'Bruker FRAMBO'
_computing_data_reduction 'Bruker SAINT'
_computing_molecular_graphics 'Bruker SHELXTL'
_computing_publication_material 'Bruker SHELXTL'
_computing_structure_refinement 'SHELXL-2013 (Sheldrick, 2013)'
_computing_structure_solution 'Bruker SHELXTL'
_diffrn_ambient_temperature 293(2)
_diffrn_measured_fraction_theta_full 0.998
_diffrn_measured_fraction_theta_max 0.998
_diffrn_measurement_device_type 'Xcalibur, Eos, CCD area detector'
_diffrn_measurement_method 'phi and omega scans'
_diffrn_radiation_type MoK\a
_diffrn_radiation_wavelength 0.71073
_diffrn_reflns_av_R_equivalents 0.0234
_diffrn_reflns_av_unetI/netI 0.0367
_diffrn_reflns_laue_measured_fraction_full 0.998
_diffrn_reflns_laue_measured_fraction_max 0.998
_diffrn_reflns_limit_h_max 22
_diffrn_reflns_limit_h_min -22
_diffrn_reflns_limit_k_max 15
_diffrn_reflns_limit_k_min -9
_diffrn_reflns_limit_l_max 23
_diffrn_reflns_limit_l_min -24
_diffrn_reflns_number 10733
_diffrn_reflns_point_group_measured_fraction_full 0.998
_diffrn_reflns_point_group_measured_fraction_max 0.998
_diffrn_reflns_theta_full 25.242
_diffrn_reflns_theta_max 25.998
_diffrn_reflns_theta_min 3.025
_exptl_absorpt_coefficient_mu 1.747
_exptl_absorpt_correction_T_max 1.0000
_exptl_absorpt_correction_T_min 0.6434
_exptl_absorpt_correction_type multi-scan
_exptl_absorpt_process_details sadabs
_exptl_crystal_colour colourless
_exptl_crystal_density_diffrn 1.284
_exptl_crystal_description prismatic
_exptl_crystal_F_000 1868
_exptl_crystal_size_max 0.171
_exptl_crystal_size_mid 0.154
_exptl_crystal_size_min 0.112
_refine_diff_density_max 0.414
_refine_diff_density_min -0.454
_refine_diff_density_rms 0.068
_refine_ls_extinction_method none
_refine_ls_goodness_of_fit_ref 1.057
_refine_ls_hydrogen_treatment constr
_refine_ls_matrix_type full
_refine_ls_number_parameters 284
_refine_ls_number_reflns 4560
_refine_ls_number_restraints 104
_refine_ls_restrained_S_all 1.112
_refine_ls_R_factor_all 0.0349
_refine_ls_R_factor_gt 0.0293
_refine_ls_shift/su_max 0.001
_refine_ls_shift/su_mean 0.000
_refine_ls_structure_factor_coef Fsqd
_refine_ls_weighting_details 'w=1/[\s^2^(Fo^2^)+(0.0341P)^2^+1.4107P] where P=(Fo^2^+2Fc^2^)/3'
_refine_ls_weighting_scheme calc
_refine_ls_wR_factor_gt 0.0667
_refine_ls_wR_factor_ref 0.0688
_reflns_Friedel_coverage 0.000
_reflns_number_gt 4130
_reflns_number_total 4560
_reflns_threshold_expression 'I > 2\s(I)'
_cod_data_source_file c5dt04285b2.cif
_cod_data_source_block compound4
_cod_depositor_comments 'Adding full bibliography for 7037620--7037625.cif.'
_cod_database_code 7037622
_shelxl_version_number 2013-4
_shelx_space_group_comment
;
The symmetry employed for this shelxl refinement is uniquely defined 
by the following loop, which should always be used as a source of 
symmetry information in preference to the above space-group names. 
They are only intended as comments. 
;
_olex2_refinement_description
;
1. Others
 Fixed Sof: C13(0.6) H13A(0.6) H13B(0.6) H13C(0.6) C14(0.6) H14A(0.6)
 H14B(0.6) H14C(0.6) C15(0.6) H15A(0.6) H15B(0.6) H15C(0.6) C13'(0.4) H13D(0.4)
 H13E(0.4) H13F(0.4) C14'(0.4) H14D(0.4) H14E(0.4) H14F(0.4) C15'(0.4)
 H15D(0.4) H15E(0.4) H15F(0.4) C17(0.5) H17A(0.5) H17B(0.5) C18(0.6) H18A(0.6)
 H18B(0.6) C17'(0.5) H17C(0.5) H17D(0.5) C18'(0.4) H18C(0.4) H18D(0.4)
 Fixed U12: Dy1(0) P2(-0)
 Fixed U23: Dy1(0) P2(0)
 Fixed Uiso: H4A(0.115) H4B(0.115) H4C(0.115) H5A(0.129) H5B(0.129) H5C(0.129)
 H6A(0.123) H6B(0.123) H6C(0.123) H8A(0.198) H8B(0.198) H8C(0.198) H9A(0.224)
 H9B(0.224) H9C(0.224) H10A(0.169) H10B(0.169) H10C(0.169) H13A(0.183)
 H13B(0.183) H13C(0.183) H14A(0.183) H14B(0.183) H14C(0.183) H15A(0.146)
 H15B(0.146) H15C(0.146) H13D(0.178) H13E(0.178) H13F(0.178) H14D(0.156)
 H14E(0.156) H14F(0.156) H15D(0.16) H15E(0.16) H15F(0.16) H16A(0.084)
 H16B(0.084) H17A(0.095) H17B(0.095) H18A(0.09) H18B(0.09) H17C(0.089)
 H17D(0.089) H18C(0.093) H18D(0.093) H19A(0.09) H19B(0.09)
 Fixed X: Dy1(0.5) P2(0.5) H4A(0.3966) H4B(0.3368) H4C(0.3922) H5A(0.4326)
 H5B(0.4596) H5C(0.3761) H6A(0.5321) H6B(0.5522) H6C(0.5255) H8A(0.4689)
 H8B(0.4356) H8C(0.4098) H9A(0.2867) H9B(0.3268) H9C(0.267) H10A(0.3152)
 H10B(0.2927) H10C(0.37) H13A(0.3488) H13B(0.4332) H13C(0.3998) H14A(0.3322)
 H14B(0.3909) H14C(0.311) H15A(0.277) H15B(0.3336) H15C(0.2916) H13D(0.3432)
 H13E(0.4041) H13F(0.4252) H14D(0.2724) H14E(0.316) H14F(0.3435) H15D(0.3522)
 H15E(0.3318) H15F(0.281) H16A(0.6072) H16B(0.5872) H17A(0.6946) H17B(0.7211)
 H18A(0.7824) H18B(0.7492) H17C(0.7084) H17D(0.7054) H18C(0.7817) H18D(0.747)
 H19A(0.6798) H19B(0.6887)
 Fixed Y: H4A(0.7412) H4B(0.6611) H4C(0.6299) H5A(0.7587) H5B(0.661)
 H5C(0.672) H6A(0.603) H6B(0.6312) H6C(0.7188) H8A(0.1743) H8B(0.1279)
 H8C(0.0852) H9A(0.1271) H9B(0.1911) H9C(0.245) H10A(0.162) H10B(0.2789)
 H10C(0.252) H13A(0.0406) H13B(0.0219) H13C(0.1341) H14A(-0.098) H14B(-0.1159)
 H14C(-0.079) H15A(0.1058) H15B(0.1802) H15C(0.0949) H13D(-0.0551) H13E(-
 0.1059) H13F(-0.0167) H14D(-0.0382) H14E(0.0213) H14F(-0.0882) H15D(0.1665)
 H15E(0.1725) H15F(0.1105) H16A(0.3192) H16B(0.4409) H17A(0.5162) H17B(0.4215)
 H18A(0.4304) H18B(0.3191) H17C(0.306) H17D(0.4178) H18C(0.3845) H18D(0.4954)
 H19A(0.4754) H19B(0.3392)
 Fixed Z: Dy1(0.25) P2(0.25) H4A(0.2922) H4B(0.3044) H4C(0.2589) H5A(0.4189)
 H5B(0.4647) H5C(0.4287) H6A(0.3221) H6B(0.4001) H6C(0.3456) H8A(0.4404)
 H8B(0.3678) H8C(0.4321) H9A(0.3477) H9B(0.2997) H9C(0.3326) H10A(0.4717)
 H10B(0.4555) H10C(0.5018) H13A(0.0438) H13B(0.0732) H13C(0.0749) H14A(0.1841)
 H14B(0.1395) H14C(0.105) H15A(0.1156) H15B(0.1623) H15C(0.1954) H13D(0.0736)
 H13E(0.131) H13F(0.0851) H14D(0.1771) H14E(0.2417) H14F(0.2226) H15D(0.1024)
 H15E(0.1742) H15F(0.1145) H16A(0.4173) H16B(0.413) H17A(0.422) H17B(0.4722)
 H18A(0.3704) H18B(0.3816) H17C(0.4466) H17D(0.4791) H18C(0.3899) H18D(0.3972)
 H19A(0.2972) H19B(0.2786)
;

loop_
_space_group_symop_operation_xyz
'x, y, z'
'-x, y, -z+1/2'
'x+1/2, y+1/2, z'
'-x+1/2, y+1/2, -z+1/2'
'-x, -y, -z'
'x, -y, z-1/2'
'-x+1/2, -y+1/2, -z'
'x+1/2, -y+1/2, z-1/2'

loop_
_atom_site_label
_atom_site_type_symbol
_atom_site_fract_x
_atom_site_fract_y
_atom_site_fract_z
_atom_site_U_iso_or_equiv
_atom_site_adp_type
_atom_site_occupancy
_atom_site_site_symmetry_order
_atom_site_calc_flag
_atom_site_refinement_flags_posn
_atom_site_refinement_flags_adp
_atom_site_refinement_flags_occupancy
_atom_site_disorder_assembly
_atom_site_disorder_group
Dy1 Dy 0.5000 0.33111(2) 0.2500 0.03243(8) Uani 1 2 d S T P . .
P1 P 0.38144(5) 0.45025(8) 0.42468(4) 0.0546(2) Uani 1 1 d . . . . .
P2 P 0.5000 -0.04295(12) 0.2500 0.0878(6) Uani 1 2 d S T P . .
O1 O 0.61167(11) 0.37918(19) 0.32958(10) 0.0476(5) Uani 1 1 d . . . . .
N1 N 0.43102(14) 0.34192(19) 0.33594(13) 0.0406(6) Uani 1 1 d . . . . .
N2 N 0.44978(13) 0.4435(2) 0.32510(12) 0.0384(6) Uani 1 1 d . . . . .
N3 N 0.46719(14) 0.15242(18) 0.22565(14) 0.0443(6) Uani 1 1 d . . . . .
C1 C 0.39435(18) 0.3327(2) 0.38583(16) 0.0446(7) Uani 1 1 d . . . . .
C2 C 0.42751(15) 0.5098(3) 0.36753(14) 0.0405(7) Uani 1 1 d . . . . .
C3 C 0.4404(2) 0.6269(3) 0.36176(17) 0.0510(8) Uani 1 1 d . . . . .
C4 C 0.3865(3) 0.6687(3) 0.2984(2) 0.0764(12) Uani 1 1 d . . . . .
H4A H 0.3966 0.7412 0.2922 0.115 Uiso 1 1 calc R U . . .
H4B H 0.3368 0.6611 0.3044 0.115 Uiso 1 1 calc R U . . .
H4C H 0.3922 0.6299 0.2589 0.115 Uiso 1 1 calc R U . . .
C5 C 0.4258(3) 0.6851(3) 0.4243(2) 0.0857(14) Uani 1 1 d . . . . .
H5A H 0.4326 0.7587 0.4189 0.129 Uiso 1 1 calc R U . . .
H5B H 0.4596 0.6610 0.4647 0.129 Uiso 1 1 calc R U . . .
H5C H 0.3761 0.6720 0.4287 0.129 Uiso 1 1 calc R U . . .
C6 C 0.5199(2) 0.6468(3) 0.3569(3) 0.0823(14) Uani 1 1 d . . . . .
H6A H 0.5321 0.6030 0.3221 0.123 Uiso 1 1 calc R U . . .
H6B H 0.5522 0.6312 0.4001 0.123 Uiso 1 1 calc R U . . .
H6C H 0.5255 0.7188 0.3456 0.123 Uiso 1 1 calc R U . . .
C7 C 0.3656(2) 0.2258(3) 0.40104(18) 0.0585(9) Uani 1 1 d . . . . .
C8 C 0.4253(4) 0.1463(4) 0.4112(4) 0.132(3) Uani 1 1 d . U . . .
H8A H 0.4689 0.1743 0.4404 0.198 Uiso 1 1 calc R U . . .
H8B H 0.4356 0.1279 0.3678 0.198 Uiso 1 1 calc R U . . .
H8C H 0.4098 0.0852 0.4321 0.198 Uiso 1 1 calc R U . . .
C9 C 0.3060(4) 0.1943(5) 0.3396(3) 0.149(3) Uani 1 1 d . U . . .
H9A H 0.2867 0.1271 0.3477 0.224 Uiso 1 1 calc R U . . .
H9B H 0.3268 0.1911 0.2997 0.224 Uiso 1 1 calc R U . . .
H9C H 0.2670 0.2450 0.3326 0.224 Uiso 1 1 calc R U . . .
C10 C 0.3329(3) 0.2301(4) 0.4631(3) 0.113(2) Uani 1 1 d . U . . .
H10A H 0.3152 0.1620 0.4717 0.169 Uiso 1 1 calc R U . . .
H10B H 0.2927 0.2789 0.4555 0.169 Uiso 1 1 calc R U . . .
H10C H 0.3700 0.2520 0.5018 0.169 Uiso 1 1 calc R U . . .
C11 C 0.44359(18) 0.0552(3) 0.20858(19) 0.0556(9) Uani 1 1 d . . . . .
C12 C 0.3734(2) 0.0355(3) 0.1558(3) 0.0814(14) Uani 1 1 d D . . . .
C13 C 0.3907(5) 0.0607(9) 0.0787(4) 0.122(3) Uani 0.6 1 d D U P A 1
H13A H 0.3488 0.0406 0.0438 0.183 Uiso 0.6 1 calc R U P A 1
H13B H 0.4332 0.0219 0.0732 0.183 Uiso 0.6 1 calc R U P A 1
H13C H 0.3998 0.1341 0.0749 0.183 Uiso 0.6 1 calc R U P A 1
C14 C 0.3499(6) -0.0738(7) 0.1452(6) 0.122(3) Uani 0.6 1 d D U P A 1
H14A H 0.3322 -0.0980 0.1841 0.183 Uiso 0.6 1 calc R U P A 1
H14B H 0.3909 -0.1159 0.1395 0.183 Uiso 0.6 1 calc R U P A 1
H14C H 0.3110 -0.0790 0.1050 0.183 Uiso 0.6 1 calc R U P A 1
C15 C 0.3137(6) 0.1106(10) 0.1574(7) 0.097(4) Uani 0.6 1 d D U P A 1
H15A H 0.2770 0.1058 0.1156 0.146 Uiso 0.6 1 calc R U P A 1
H15B H 0.3336 0.1802 0.1623 0.146 Uiso 0.6 1 calc R U P A 1
H15C H 0.2916 0.0949 0.1954 0.146 Uiso 0.6 1 calc R U P A 1
C13' C 0.3877(8) -0.0421(13) 0.1073(8) 0.119(4) Uani 0.4 1 d D U P A 2
H13D H 0.3432 -0.0551 0.0736 0.178 Uiso 0.4 1 calc R U P A 2
H13E H 0.4041 -0.1059 0.1310 0.178 Uiso 0.4 1 calc R U P A 2
H13F H 0.4252 -0.0167 0.0851 0.178 Uiso 0.4 1 calc R U P A 2
C14' C 0.3205(6) -0.0239(11) 0.2047(6) 0.104(3) Uani 0.4 1 d D U P A 2
H14D H 0.2724 -0.0382 0.1771 0.156 Uiso 0.4 1 calc R U P A 2
H14E H 0.3160 0.0213 0.2417 0.156 Uiso 0.4 1 calc R U P A 2
H14F H 0.3435 -0.0882 0.2226 0.156 Uiso 0.4 1 calc R U P A 2
C15' C 0.3311(11) 0.1291(15) 0.1350(11) 0.106(5) Uani 0.4 1 d D U P A 2
H15D H 0.3522 0.1665 0.1024 0.160 Uiso 0.4 1 calc R U P A 2
H15E H 0.3318 0.1725 0.1742 0.160 Uiso 0.4 1 calc R U P A 2
H15F H 0.2810 0.1105 0.1145 0.160 Uiso 0.4 1 calc R U P A 2
C16 C 0.6181(2) 0.3878(4) 0.40271(17) 0.0702(11) Uani 1 1 d D . . . .
H16A H 0.6072 0.3192 0.4173 0.084 Uiso 1 1 d DR U . B .
H16B H 0.5872 0.4409 0.4130 0.084 Uiso 1 1 d DR U . . .
C17 C 0.6974(5) 0.4407(8) 0.4258(5) 0.079(2) Uani 0.5 1 d D U P B 1
H17A H 0.6946 0.5162 0.4220 0.095 Uiso 0.5 1 calc R U P B 1
H17B H 0.7211 0.4215 0.4722 0.095 Uiso 0.5 1 calc R U P B 1
C18 C 0.7378(6) 0.3925(8) 0.3728(5) 0.0749(19) Uani 0.6 1 d D U P B 1
H18A H 0.7824 0.4304 0.3704 0.090 Uiso 0.6 1 calc R U P B 1
H18B H 0.7492 0.3191 0.3816 0.090 Uiso 0.6 1 calc R U P B 1
C17' C 0.6951(5) 0.3786(8) 0.4367(5) 0.0739(19) Uani 0.5 1 d D U P B 2
H17C H 0.7084 0.3060 0.4466 0.089 Uiso 0.5 1 calc R U P B 2
H17D H 0.7054 0.4178 0.4791 0.089 Uiso 0.5 1 calc R U P B 2
C18' C 0.7359(10) 0.4222(14) 0.3877(7) 0.077(2) Uani 0.4 1 d D U P B 2
H18C H 0.7817 0.3845 0.3899 0.093 Uiso 0.4 1 calc R U P B 2
H18D H 0.7470 0.4954 0.3972 0.093 Uiso 0.4 1 calc R U P B 2
C19 C 0.6810(2) 0.4077(4) 0.3137(2) 0.0752(12) Uani 1 1 d D . . . .
H19A H 0.6798 0.4754 0.2972 0.090 Uiso 1 1 d DR U . B .
H19B H 0.6887 0.3392 0.2786 0.090 Uiso 1 1 d DR U . . .

loop_
_atom_site_aniso_label
_atom_site_aniso_U_11
_atom_site_aniso_U_22
_atom_site_aniso_U_33
_atom_site_aniso_U_23
_atom_site_aniso_U_13
_atom_site_aniso_U_12
Dy1 0.03450(11) 0.02911(12) 0.03293(11) 0.000 0.00564(8) 0.000
P1 0.0647(6) 0.0586(6) 0.0468(5) -0.0041(4) 0.0259(4) -0.0019(5)
P2 0.0650(10) 0.0348(8) 0.1492(17) 0.000 -0.0084(10) 0.000
O1 0.0429(12) 0.0552(14) 0.0423(11) -0.0040(11) 0.0041(10) -0.0086(11)
N1 0.0479(15) 0.0380(15) 0.0365(13) 0.0015(12) 0.0104(11) -0.0045(12)
N2 0.0434(14) 0.0363(14) 0.0365(13) 0.0008(11) 0.0108(11) -0.0031(11)
N3 0.0347(13) 0.0336(14) 0.0587(16) -0.0027(12) -0.0028(12) 0.0005(11)
C1 0.0482(18) 0.049(2) 0.0367(15) 0.0042(15) 0.0081(14) -0.0057(15)
C2 0.0386(16) 0.0446(18) 0.0368(15) -0.0016(15) 0.0050(13) -0.0001(14)
C3 0.063(2) 0.0380(18) 0.0536(19) -0.0061(16) 0.0157(17) 0.0002(17)
C4 0.093(3) 0.054(2) 0.079(3) 0.016(2) 0.012(2) 0.009(2)
C5 0.130(4) 0.052(3) 0.084(3) -0.018(2) 0.044(3) -0.002(3)
C6 0.079(3) 0.052(3) 0.120(4) -0.012(2) 0.031(3) -0.018(2)
C7 0.075(2) 0.052(2) 0.053(2) 0.0031(18) 0.0233(19) -0.016(2)
C8 0.154(6) 0.064(3) 0.208(7) 0.053(4) 0.106(5) 0.017(3)
C9 0.190(7) 0.123(5) 0.108(4) 0.024(4) -0.026(4) -0.111(5)
C10 0.161(5) 0.092(4) 0.111(4) 0.013(3) 0.084(4) -0.033(4)
C11 0.0416(18) 0.0389(19) 0.081(2) -0.0084(18) 0.0021(17) 0.0013(15)
C12 0.054(2) 0.052(2) 0.124(4) -0.035(3) -0.014(2) -0.0036(19)
C13 0.091(5) 0.143(7) 0.109(6) -0.029(6) -0.029(5) -0.013(6)
C14 0.098(6) 0.076(5) 0.160(8) -0.027(5) -0.043(5) -0.023(5)
C15 0.061(5) 0.096(6) 0.117(8) -0.030(5) -0.019(5) 0.009(5)
C13' 0.104(7) 0.103(7) 0.124(8) -0.049(7) -0.029(6) -0.006(7)
C14' 0.068(5) 0.097(6) 0.127(7) -0.007(6) -0.024(6) -0.026(5)
C15' 0.081(7) 0.101(7) 0.108(9) -0.017(7) -0.043(6) -0.007(6)
C16 0.064(2) 0.098(3) 0.0414(19) -0.011(2) -0.0039(17) 0.013(2)
C17 0.063(3) 0.088(5) 0.074(4) -0.027(4) -0.012(3) -0.017(4)
C18 0.057(3) 0.080(5) 0.076(4) -0.024(3) -0.011(3) -0.019(4)
C17' 0.061(3) 0.083(5) 0.066(3) -0.022(4) -0.013(3) -0.015(4)
C18' 0.061(3) 0.086(6) 0.073(4) -0.024(4) -0.012(3) -0.020(4)
C19 0.048(2) 0.094(3) 0.079(3) 0.013(2) 0.004(2) -0.021(2)

loop_
_atom_type_symbol
_atom_type_description
_atom_type_scat_dispersion_real
_atom_type_scat_dispersion_imag
_atom_type_scat_source
C C 0.0033 0.0016 'International Tables Vol C Tables 4.2.6.8 and 6.1.1.4'
H H 0.0000 0.0000 'International Tables Vol C Tables 4.2.6.8 and 6.1.1.4'
Dy Dy -0.1892 4.4098 'International Tables Vol C Tables 4.2.6.8 and 6.1.1.4'
N N 0.0061 0.0033 'International Tables Vol C Tables 4.2.6.8 and 6.1.1.4'
O O 0.0106 0.0060 'International Tables Vol C Tables 4.2.6.8 and 6.1.1.4'
P P 0.1023 0.0942 'International Tables Vol C Tables 4.2.6.8 and 6.1.1.4'

loop_
_geom_angle_atom_site_label_1
_geom_angle_atom_site_label_2
_geom_angle_atom_site_label_3
_geom_angle
_geom_angle_site_symmetry_1
_geom_angle_site_symmetry_3
O1 Dy1 O1 150.36(12) . 2_655
O1 Dy1 N2 80.09(8) 2_655 2_655
O1 Dy1 N2 82.35(8) . 2_655
O1 Dy1 N2 80.09(8) . .
O1 Dy1 N2 82.34(8) 2_655 .
N1 Dy1 O1 91.56(8) 2_655 2_655
N1 Dy1 O1 91.56(8) . .
N1 Dy1 O1 86.72(8) 2_655 .
N1 Dy1 O1 86.72(8) . 2_655
N1 Dy1 N1 173.29(12) . 2_655
N1 Dy1 N2 33.48(7) . .
N1 Dy1 N2 33.48(7) 2_655 2_655
N1 Dy1 N2 139.84(9) . 2_655
N1 Dy1 N2 139.84(9) 2_655 .
N1 Dy1 N3 92.89(9) . .
N1 Dy1 N3 92.89(9) 2_655 2_655
N1 Dy1 N3 93.53(9) 2_655 .
N1 Dy1 N3 93.53(9) . 2_655
N2 Dy1 N2 106.73(11) 2_655 .
N3 Dy1 O1 121.67(8) . .
N3 Dy1 O1 87.97(8) . 2_655
N3 Dy1 O1 87.97(8) 2_655 .
N3 Dy1 O1 121.67(8) 2_655 2_655
N3 Dy1 N2 124.03(9) . 2_655
N3 Dy1 N2 125.64(9) . .
N3 Dy1 N2 125.64(9) 2_655 2_655
N3 Dy1 N2 124.03(9) 2_655 .
N3 Dy1 N3 33.71(12) . 2_655
C1 P1 C2 87.10(15) . .
C11 P2 C11 86.8(2) . 2_655
C16 O1 Dy1 124.1(2) . .
C19 O1 Dy1 127.0(2) . .
C19 O1 C16 108.9(3) . .
N2 N1 Dy1 75.19(14) . .
C1 N1 Dy1 171.3(2) . .
C1 N1 N2 113.0(2) . .
N1 N2 Dy1 71.33(15) . .
C2 N2 Dy1 175.1(2) . .
C2 N2 N1 112.2(2) . .
N3 N3 Dy1 73.15(6) 2_655 .
C11 N3 Dy1 175.2(2) . .
C11 N3 N3 111.64(18) . 2_655
N1 C1 P1 113.8(2) . .
N1 C1 C7 119.2(3) . .
C7 C1 P1 126.9(2) . .
N2 C2 P1 113.9(2) . .
N2 C2 C3 120.2(3) . .
C3 C2 P1 125.9(2) . .
C2 C3 C4 108.7(3) . .
C2 C3 C5 110.9(3) . .
C5 C3 C4 108.0(3) . .
C6 C3 C2 109.9(3) . .
C6 C3 C4 110.9(4) . .
C6 C3 C5 108.4(3) . .
C3 C4 H4A 109.5 . .
C3 C4 H4B 109.5 . .
C3 C4 H4C 109.5 . .
H4A C4 H4B 109.5 . .
H4A C4 H4C 109.5 . .
H4B C4 H4C 109.5 . .
C3 C5 H5A 109.5 . .
C3 C5 H5B 109.5 . .
C3 C5 H5C 109.5 . .
H5A C5 H5B 109.5 . .
H5A C5 H5C 109.5 . .
H5B C5 H5C 109.5 . .
C3 C6 H6A 109.5 . .
C3 C6 H6B 109.5 . .
C3 C6 H6C 109.5 . .
H6A C6 H6B 109.5 . .
H6A C6 H6C 109.5 . .
H6B C6 H6C 109.5 . .
C8 C7 C1 111.1(3) . .
C8 C7 C9 108.7(5) . .
C8 C7 C10 109.6(4) . .
C9 C7 C1 107.5(3) . .
C10 C7 C1 110.8(3) . .
C10 C7 C9 109.1(4) . .
C7 C8 H8A 109.5 . .
C7 C8 H8B 109.5 . .
C7 C8 H8C 109.5 . .
H8A C8 H8B 109.5 . .
H8A C8 H8C 109.5 . .
H8B C8 H8C 109.5 . .
C7 C9 H9A 109.5 . .
C7 C9 H9B 109.5 . .
C7 C9 H9C 109.5 . .
H9A C9 H9B 109.5 . .
H9A C9 H9C 109.5 . .
H9B C9 H9C 109.5 . .
C7 C10 H10A 109.5 . .
C7 C10 H10B 109.5 . .
C7 C10 H10C 109.5 . .
H10A C10 H10B 109.5 . .
H10A C10 H10C 109.5 . .
H10B C10 H10C 109.5 . .
N3 C11 P2 115.0(2) . .
N3 C11 C12 121.2(3) . .
C12 C11 P2 123.8(3) . .
C11 C12 C13 107.8(4) . .
C11 C12 C14' 100.9(5) . .
C14 C12 C11 116.4(5) . .
C14 C12 C13 99.2(7) . .
C14 C12 C15 115.1(7) . .
C15 C12 C11 114.5(6) . .
C15 C12 C13 101.0(7) . .
C13' C12 C11 109.1(6) . .
C13' C12 C14' 106.9(9) . .
C15' C12 C11 113.4(9) . .
C15' C12 C13' 122.7(11) . .
C15' C12 C14' 101.0(10) . .
C12 C13 H13A 109.5 . .
C12 C13 H13B 109.5 . .
C12 C13 H13C 109.5 . .
H13A C13 H13B 109.5 . .
H13A C13 H13C 109.5 . .
H13B C13 H13C 109.5 . .
C12 C14 H14A 109.5 . .
C12 C14 H14B 109.5 . .
C12 C14 H14C 109.5 . .
H14A C14 H14B 109.5 . .
H14A C14 H14C 109.5 . .
H14B C14 H14C 109.5 . .
C12 C15 H15A 109.5 . .
C12 C15 H15B 109.5 . .
C12 C15 H15C 109.5 . .
H15A C15 H15B 109.5 . .
H15A C15 H15C 109.5 . .
H15B C15 H15C 109.5 . .
C12 C13' H13D 109.5 . .
C12 C13' H13E 109.5 . .
C12 C13' H13F 109.5 . .
H13D C13' H13E 109.5 . .
H13D C13' H13F 109.5 . .
H13E C13' H13F 109.5 . .
C12 C14' H14D 109.5 . .
C12 C14' H14E 109.5 . .
C12 C14' H14F 109.5 . .
H14D C14' H14E 109.5 . .
H14D C14' H14F 109.5 . .
H14E C14' H14F 109.5 . .
C12 C15' H15D 109.5 . .
C12 C15' H15E 109.5 . .
C12 C15' H15F 109.5 . .
H15D C15' H15E 109.5 . .
H15D C15' H15F 109.5 . .
H15E C15' H15F 109.5 . .
O1 C16 H16A 105.1 . .
O1 C16 H16B 110.9 . .
O1 C16 C17 101.2(4) . .
O1 C16 C17' 109.0(5) . .
H16A C16 H16B 114.5 . .
C17 C16 H16A 122.8 . .
C17 C16 H16B 101.5 . .
C17' C16 H16A 91.9 . .
C17' C16 H16B 122.9 . .
C16 C17 H17A 111.6 . .
C16 C17 H17B 111.6 . .
H17A C17 H17B 109.4 . .
C18 C17 C16 100.7(6) . .
C18 C17 H17A 111.6 . .
C18 C17 H17B 111.6 . .
C17 C18 H18A 112.2 . .
C17 C18 H18B 112.2 . .
H18A C18 H18B 109.8 . .
C19 C18 C17 97.7(8) . .
C19 C18 H18A 112.2 . .
C19 C18 H18B 112.2 . .
C16 C17' H17C 110.8 . .
C16 C17' H17D 110.8 . .
C16 C17' C18' 104.7(9) . .
H17C C17' H17D 108.9 . .
C18' C17' H17C 110.8 . .
C18' C17' H17D 110.8 . .
C17' C18' H18C 110.8 . .
C17' C18' H18D 110.8 . .
C17' C18' C19 104.8(10) . .
H18C C18' H18D 108.9 . .
C19 C18' H18C 110.8 . .
C19 C18' H18D 110.8 . .
O1 C19 C18' 104.0(6) . .
O1 C19 H19A 111.3 . .
O1 C19 H19B 100.3 . .
C18 C19 O1 108.6(5) . .
C18 C19 H19A 112.5 . .
C18 C19 H19B 103.7 . .
C18' C19 H19A 100.4 . .
C18' C19 H19B 120.6 . .
H19A C19 H19B 119.4 . .

loop_
_geom_bond_atom_site_label_1
_geom_bond_atom_site_label_2
_geom_bond_distance
_geom_bond_site_symmetry_2
Dy1 O1 2.405(2) .
Dy1 O1 2.405(2) 2_655
Dy1 N1 2.362(2) .
Dy1 N1 2.362(2) 2_655
Dy1 N2 2.411(2) .
Dy1 N2 2.410(2) 2_655
Dy1 N3 2.389(2) 2_655
Dy1 N3 2.389(2) .
P1 C1 1.734(3) .
P1 C2 1.746(3) .
P2 C11 1.728(4) .
P2 C11 1.728(4) 2_655
O1 C16 1.448(4) .
O1 C19 1.438(4) .
N1 N2 1.375(3) .
N1 C1 1.331(4) .
N2 C2 1.329(4) .
N3 N3 1.385(5) 2_655
N3 C11 1.339(4) .
C1 C7 1.523(4) .
C2 C3 1.525(4) .
C3 C4 1.533(5) .
C3 C5 1.533(5) .
C3 C6 1.521(5) .
C4 H4A 0.9600 .
C4 H4B 0.9600 .
C4 H4C 0.9600 .
C5 H5A 0.9600 .
C5 H5B 0.9600 .
C5 H5C 0.9600 .
C6 H6A 0.9600 .
C6 H6B 0.9600 .
C6 H6C 0.9600 .
C7 C8 1.484(6) .
C7 C9 1.520(6) .
C7 C10 1.498(5) .
C8 H8A 0.9600 .
C8 H8B 0.9600 .
C8 H8C 0.9600 .
C9 H9A 0.9600 .
C9 H9B 0.9600 .
C9 H9C 0.9600 .
C10 H10A 0.9600 .
C10 H10B 0.9600 .
C10 H10C 0.9600 .
C11 C12 1.510(5) .
C12 C13 1.676(9) .
C12 C14 1.468(8) .
C12 C15 1.472(10) .
C12 C13' 1.455(12) .
C12 C14' 1.708(11) .
C12 C15' 1.444(16) .
C13 H13A 0.9600 .
C13 H13B 0.9600 .
C13 H13C 0.9600 .
C14 H14A 0.9600 .
C14 H14B 0.9600 .
C14 H14C 0.9600 .
C15 H15A 0.9600 .
C15 H15B 0.9600 .
C15 H15C 0.9600 .
C13' H13D 0.9600 .
C13' H13E 0.9600 .
C13' H13F 0.9600 .
C14' H14D 0.9600 .
C14' H14E 0.9600 .
C14' H14F 0.9600 .
C15' H15D 0.9600 .
C15' H15E 0.9600 .
C15' H15F 0.9600 .
C16 H16A 0.9613 .
C16 H16B 0.9409 .
C16 C17 1.595(9) .
C16 C17' 1.449(9) .
C17 H17A 0.9700 .
C17 H17B 0.9700 .
C17 C18 1.554(12) .
C18 H18A 0.9700 .
C18 H18B 0.9700 .
C18 C19 1.419(11) .
C17' H17C 0.9700 .
C17' H17D 0.9700 .
C17' C18' 1.472(15) .
C18' H18C 0.9700 .
C18' H18D 0.9700 .
C18' C19 1.619(14) .
C19 H19A 0.9250 .
C19 H19B 1.1521 .

loop_
_geom_torsion_atom_site_label_1
_geom_torsion_atom_site_label_2
_geom_torsion_atom_site_label_3
_geom_torsion_atom_site_label_4
_geom_torsion
_geom_torsion_site_symmetry_1
Dy1 O1 C16 C17 -170.2(4) .
Dy1 O1 C16 C17' 158.5(5) .
Dy1 O1 C19 C18 -158.6(5) .
Dy1 O1 C19 C18' -175.6(7) .
Dy1 N1 N2 C2 -176.4(2) .
P1 C1 C7 C8 -130.8(4) .
P1 C1 C7 C9 110.4(4) .
P1 C1 C7 C10 -8.8(5) .
P1 C2 C3 C4 -103.8(3) .
P1 C2 C3 C5 14.7(4) .
P1 C2 C3 C6 134.6(3) .
P2 C11 C12 C13 -104.3(5) .
P2 C11 C12 C14 6.0(8) .
P2 C11 C12 C15 144.2(6) .
P2 C11 C12 C13' -46.9(10) .
P2 C11 C12 C14' 65.4(6) .
P2 C11 C12 C15' 172.5(10) .
O1 C16 C17 C18 -32.7(8) .
O1 C16 C17' C18' 30.8(11) .
N1 N2 C2 P1 0.2(3) .
N1 N2 C2 C3 -177.6(3) .
N1 C1 C7 C8 52.2(5) .
N1 C1 C7 C9 -66.6(5) .
N1 C1 C7 C10 174.3(4) .
N2 N1 C1 P1 -1.1(3) .
N2 N1 C1 C7 176.3(3) .
N2 C2 C3 C4 73.7(4) .
N2 C2 C3 C5 -167.8(3) .
N2 C2 C3 C6 -47.9(4) .
N3 N3 C11 P2 -0.6(5) 2_655
N3 N3 C11 C12 -179.4(4) 2_655
N3 C11 C12 C13 74.4(6) .
N3 C11 C12 C14 -175.3(7) .
N3 C11 C12 C15 -37.0(8) .
N3 C11 C12 C13' 131.9(9) .
N3 C11 C12 C14' -115.9(6) .
N3 C11 C12 C15' -8.7(11) .
C1 P1 C2 N2 -0.6(2) .
C1 P1 C2 C3 177.0(3) .
C1 N1 N2 Dy1 177.0(3) .
C1 N1 N2 C2 0.6(4) .
C2 P1 C1 N1 0.9(2) .
C2 P1 C1 C7 -176.2(3) .
C11 P2 C11 N3 0.21(17) 2_655
C11 P2 C11 C12 179.0(4) 2_655
C16 O1 C19 C18 23.8(6) .
C16 O1 C19 C18' 6.7(8) .
C16 C17 C18 C19 45.6(8) .
C16 C17' C18' C19 -25.1(14) .
C17 C16 C17' C18' -49.3(10) .
C17 C18 C19 O1 -43.5(8) .
C17 C18 C19 C18' 33(3) .
C17' C16 C17 C18 75.6(13) .
C17' C18' C19 O1 11.6(13) .
C17' C18' C19 C18 -96(3) .
C19 O1 C16 C17 7.6(6) .
C19 O1 C16 C17' -23.7(6) .
